data_4075706
loop_
_publ_author_name
'Alvarez, Celedonio M.'
'Alvarez, M. Angeles'
'Garc\'ia, M. Esther'
'Ramos, Alberto'
'Ruiz, Miguel A.'
'Lanfranchi, Maurizio'
'Tiripicchio, Antonio'

_publ_section_title
;
 A Triply Bonded Dimolybdenum Hydride Complex with Acid, Base and Radical
 Activity
;
_journal_issue 1
_journal_name_full Organometallics
_journal_page_first 7
_journal_paper_doi 10.1021/om0491948
_journal_volume 24
_journal_year 2005
_chemical_formula_sum 'C24 H33 Mo2 O2 P'
_chemical_formula_weight 576.35
_chemical_name_systematic
;
 ?
;
_space_group_IT_number 15
_symmetry_space_group_name_Hall '-C 2yc'
_symmetry_space_group_name_H-M 'C 1 2/c 1'
_atom_sites_solution_hydrogens geom
_atom_sites_solution_primary direct
_atom_sites_solution_secondary difmap
_audit_creation_date 2003-08-05T09:57:13-00:00
_audit_creation_method 'WinGX routine CIF_UPDATE'
_cell_angle_alpha 90
_cell_angle_beta 103.27(2)
_cell_angle_gamma 90
_cell_formula_units_Z 8
_cell_length_a 35.081(12)
_cell_length_b 8.798(3)
_cell_length_c 16.104(6)
_cell_measurement_temperature 293(2)
_cell_volume 4838(3)
_computing_structure_refinement 'SHELXL-97 (Sheldrick, 1997)'
_diffrn_ambient_temperature 293(2)
_diffrn_measured_fraction_theta_full 0.997
_diffrn_measured_fraction_theta_max 0.997
_diffrn_radiation_monochromator graphite
_diffrn_radiation_type MoK\a
_diffrn_radiation_wavelength 0.71073
_diffrn_reflns_av_unetI/netI 0.1613
_diffrn_reflns_limit_h_max 40
_diffrn_reflns_limit_h_min -41
_diffrn_reflns_limit_k_max 10
_diffrn_reflns_limit_k_min 0
_diffrn_reflns_limit_l_max 19
_diffrn_reflns_limit_l_min 0
_diffrn_reflns_number 4407
_diffrn_reflns_theta_full 25
_diffrn_reflns_theta_max 25
_diffrn_reflns_theta_min 3.03
_exptl_absorpt_coefficient_mu 1.12
_exptl_absorpt_correction_type none
_exptl_crystal_density_diffrn 1.583
_exptl_crystal_density_method 'not measured'
_exptl_crystal_F_000 2336
_refine_diff_density_max 0.842
_refine_diff_density_min -0.539
_refine_diff_density_rms 0.119
_refine_ls_extinction_method none
_refine_ls_goodness_of_fit_ref 0.874
_refine_ls_hydrogen_treatment mixed
_refine_ls_matrix_type full
_refine_ls_number_parameters 176
_refine_ls_number_reflns 4256
_refine_ls_number_restraints 18
_refine_ls_restrained_S_all 0.946
_refine_ls_R_factor_all 0.1709
_refine_ls_R_factor_gt 0.0585
_refine_ls_shift/su_max 0.047
_refine_ls_shift/su_mean 0.001
_refine_ls_structure_factor_coef Fsqd
_refine_ls_weighting_details 'calc w=1/[\s^2^(Fo^2^)+(0.0536P)^2^+0.0000P] where P=(Fo^2^+2Fc^2^)/3'
_refine_ls_weighting_scheme calc
_refine_ls_wR_factor_gt 0.1121
_refine_ls_wR_factor_ref 0.1453
_reflns_number_gt 1798
_reflns_number_total 4256
_reflns_threshold_expression >2sigma(I)
_cod_data_source_file om0491948si20041019_052159.cif
_cod_data_source_block a50b_(compound_1)
_cod_database_code 4075706

loop_
_symmetry_equiv_pos_as_xyz
'x, y, z'
'-x, y, -z+1/2'
'x+1/2, y+1/2, z'
'-x+1/2, y+1/2, -z+1/2'
'-x, -y, -z'
'x, -y, z-1/2'
'-x+1/2, -y+1/2, -z'
'x+1/2, -y+1/2, z-1/2'

loop_
_atom_site_label
_atom_site_type_symbol
_atom_site_fract_x
_atom_site_fract_y
_atom_site_fract_z
_atom_site_U_iso_or_equiv
_atom_site_adp_type
_atom_site_occupancy
_atom_site_symmetry_multiplicity
_atom_site_calc_flag
_atom_site_refinement_flags
_atom_site_disorder_assembly
_atom_site_disorder_group
C1 C 0.5688(3) 0.4714(16) 0.0822(8) 0.059(4) Uani 1 1 d . . .
C2 C 0.56673(19) 0.0270(8) -0.0126(4) 0.068(4) Uani 1 1 d . . .
C3 C 0.56482(19) 0.3664(8) -0.1635(4) 0.070(5) Uani 0.60(2) 1 d PR A 3
H3 H 0.5664 0.2775 -0.1937 0.084 Uiso 0.60(2) 1 calc PR A 3
C4 C 0.59673(19) 0.4613(8) -0.1249(4) 0.070(5) Uani 0.60(2) 1 d PR A 3
H4 H 0.6229 0.4454 -0.1255 0.084 Uiso 0.60(2) 1 calc PR A 3
C5 C 0.58170(19) 0.5847(8) -0.0854(4) 0.070(5) Uani 0.60(2) 1 d PR A 3
H5 H 0.5963 0.6638 -0.0555 0.084 Uiso 0.60(2) 1 calc PR A 3
C6 C 0.54051(19) 0.5661(8) -0.0995(4) 0.070(5) Uani 0.60(2) 1 d PR A 3
H6 H 0.5234 0.6309 -0.0805 0.084 Uiso 0.60(2) 1 calc PR A 3
C7 C 0.53007(19) 0.4312(8) -0.1478(4) 0.070(5) Uani 0.60(2) 1 d PR A 3
H7 H 0.5049 0.3922 -0.166 0.084 Uiso 0.60(2) 1 calc PR A 3
C8A C 0.53312(19) 0.0014(8) 0.1594(4) 0.074(8) Uani 0.37(3) 1 d PR B 1
H8A H 0.507 -0.0158 0.1326 0.088 Uiso 0.37(3) 1 calc PR B 1
C9A C 0.54788(19) 0.1284(8) 0.2113(4) 0.074(8) Uani 0.37(3) 1 d PR B 1
H9A H 0.5332 0.209 0.2245 0.088 Uiso 0.37(3) 1 calc PR B 1
C10A C 0.58905(19) 0.1107(8) 0.2396(4) 0.074(8) Uani 0.37(3) 1 d PR B 1
H10A H 0.606 0.1777 0.2745 0.088 Uiso 0.37(3) 1 calc PR B 1
C11A C 0.59975(19) -0.0272(8) 0.2051(4) 0.074(8) Uani 0.37(3) 1 d PR B 1
H11A H 0.625 -0.0664 0.2135 0.088 Uiso 0.37(3) 1 calc PR B 1
C12A C 0.56519(19) -0.0948(8) 0.1556(4) 0.074(8) Uani 0.37(3) 1 d PR B 1
H12A H 0.5638 -0.186 0.1259 0.088 Uiso 0.37(3) 1 calc PR B 1
C19 C 0.66020(19) 0.1365(8) 0.0102(4) 0.090(2) Uani 1 1 d D . .
H19 H 0.6406 0.0994 -0.0392 0.108 Uiso 1 1 calc R . .
C20 C 0.6745(4) -0.0163(13) 0.0534(9) 0.090(2) Uani 1 1 d D . .
H20A H 0.6934 0.0035 0.1064 0.108 Uiso 1 1 calc R . .
H20B H 0.6524 -0.069 0.0672 0.108 Uiso 1 1 calc R . .
C21 C 0.6931(4) -0.1189(14) -0.0027(9) 0.090(2) Uani 1 1 d D . .
H21A H 0.7074 -0.1991 0.0326 0.108 Uiso 1 1 calc R . .
H21B H 0.6724 -0.1664 -0.0451 0.108 Uiso 1 1 calc R . .
C22 C 0.7191(4) -0.0439(14) -0.0454(9) 0.090(2) Uani 1 1 d D . .
H22A H 0.7255 -0.1135 -0.0869 0.108 Uiso 1 1 calc R . .
H22B H 0.7432 -0.0214 -0.004 0.108 Uiso 1 1 calc R . .
C23 C 0.7039(4) 0.1005(14) -0.0903(9) 0.090(2) Uani 1 1 d D . .
H23A H 0.6836 0.0768 -0.1406 0.108 Uiso 1 1 calc R . .
H23B H 0.7249 0.152 -0.1088 0.108 Uiso 1 1 calc R . .
C24 C 0.6874(4) 0.2048(14) -0.0323(9) 0.090(2) Uani 1 1 d D . .
H24A H 0.709 0.2457 0.0105 0.108 Uiso 1 1 calc R . .
H24B H 0.6745 0.2895 -0.066 0.108 Uiso 1 1 calc R . .
O1 O 0.5689(3) 0.5508(12) 0.1411(7) 0.103(4) Uani 1 1 d . . .
O2 O 0.5692(3) -0.0518(12) -0.0707(6) 0.103(4) Uani 1 1 d . . .
P1 P 0.62831(8) 0.2482(4) 0.06380(16) 0.0369(7) Uani 1 1 d . . .
Mo1 Mo 0.56917(3) 0.35500(14) -0.01833(6) 0.0429(3) Uani 1 1 d . A .
Mo2 Mo 0.56905(3) 0.14346(13) 0.08783(6) 0.0420(3) Uani 1 1 d . B .
C8 C 0.53001(3) 0.06304(13) 0.18134(6) 0.067(5) Uani 0.63(3) 1 d PR B 2
H8 H 0.5047 0.1004 0.1752 0.081 Uiso 0.63(3) 1 calc PR B 2
C9 C 0.56455(3) 0.12685(13) 0.23321(6) 0.067(5) Uani 0.63(3) 1 d PR B 2
H9 H 0.5658 0.2133 0.267 0.081 Uiso 0.63(3) 1 calc PR B 2
C10 C 0.59677(3) 0.03546(13) 0.22449(6) 0.067(5) Uani 0.63(3) 1 d PR B 2
H10 H 0.6229 0.0516 0.2515 0.081 Uiso 0.63(3) 1 calc PR B 2
C11 C 0.58214(3) -0.08483(13) 0.16723(6) 0.067(5) Uani 0.63(3) 1 d PR B 2
H11 H 0.597 -0.1613 0.1502 0.081 Uiso 0.63(3) 1 calc PR B 2
C12 C 0.54088(3) -0.06778(13) 0.14056(6) 0.067(5) Uani 0.63(3) 1 d PR B 2
H12 H 0.524 -0.1312 0.103 0.081 Uiso 0.63(3) 1 calc PR B 2
C3A C 0.58891(3) 0.37693(13) -0.15226(6) 0.076(8) Uani 0.40(2) 1 d PR A 4
H3A H 0.6071 0.3111 -0.1666 0.091 Uiso 0.40(2) 1 calc PR A 4
C4A C 0.59745(3) 0.51653(13) -0.10762(6) 0.076(8) Uani 0.40(2) 1 d PR A 4
H4A H 0.6222 0.5581 -0.0876 0.091 Uiso 0.40(2) 1 calc PR A 4
C5A C 0.56152(3) 0.58143(13) -0.09885(6) 0.076(8) Uani 0.40(2) 1 d PR A 4
H5A H 0.5586 0.673 -0.0721 0.091 Uiso 0.40(2) 1 calc PR A 4
C6A C 0.53077(3) 0.48194(13) -0.13808(6) 0.076(8) Uani 0.40(2) 1 d PR A 4
H6A H 0.5042 0.4969 -0.1415 0.091 Uiso 0.40(2) 1 calc PR A 4
C7A C 0.54769(3) 0.35555(13) -0.17109(6) 0.076(8) Uani 0.40(2) 1 d PR A 4
H7A H 0.5342 0.2732 -0.2 0.091 Uiso 0.40(2) 1 calc PR A 4
C13 C 0.66050(3) 0.35976(13) 0.15029(6) 0.082(4) Uani 0.614(15) 1 d PRD C 5
H13 H 0.6423 0.4001 0.1828 0.098 Uiso 0.614(15) 1 calc PR C 5
C14 C 0.67710(3) 0.50725(13) 0.11495(6) 0.047(7) Uani 0.614(15) 1 d PRD C 5
H14A H 0.6577 0.5531 0.069 0.056 Uiso 0.614(15) 1 calc PR C 5
H14B H 0.7006 0.4851 0.0949 0.056 Uiso 0.614(15) 1 calc PR C 5
C15 C 0.68772(3) 0.62727(13) 0.20786(6) 0.077(8) Uani 0.614(15) 1 d PRD C 5
H15A H 0.6965 0.7269 0.1943 0.093 Uiso 0.614(15) 1 calc PR C 5
H15B H 0.6649 0.639 0.2316 0.093 Uiso 0.614(15) 1 calc PR C 5
C16 C 0.71864(3) 0.54708(13) 0.26641(6) 0.129(7) Uani 0.614(15) 1 d PRD C 5
H16A H 0.7309 0.6132 0.3131 0.154 Uiso 0.614(15) 1 calc PR C 5
H16B H 0.7385 0.514 0.2372 0.154 Uiso 0.614(15) 1 calc PR C 5
C17 C 0.69925(3) 0.40209(13) 0.30223(6) 0.055(7) Uani 0.614(15) 1 d PRD C 5
H17A H 0.6753 0.4294 0.3189 0.066 Uiso 0.614(15) 1 calc PR C 5
H17B H 0.7173 0.3557 0.3503 0.066 Uiso 0.614(15) 1 calc PR C 5
C18 C 0.69014(3) 0.28459(13) 0.21429(6) 0.047(6) Uani 0.614(15) 1 d PRD C 5
H18A H 0.7138 0.2696 0.1937 0.057 Uiso 0.614(15) 1 calc PR C 5
H18B H 0.6808 0.1863 0.2285 0.057 Uiso 0.614(15) 1 calc PR C 5
C13A C 0.66050(3) 0.35976(13) 0.15029(6) 0.082(4) Uani 0.386(15) 1 d PRD C 6
H13A H 0.6857 0.3165 0.1461 0.098 Uiso 0.386(15) 1 calc PR C 6
C14A C 0.66830(3) 0.52968(13) 0.12789(6) 0.041(11) Uani 0.386(15) 1 d PRD C 6
H14C H 0.6688 0.5373 0.0681 0.049 Uiso 0.386(15) 1 calc PR C 6
H14D H 0.6473 0.5939 0.1379 0.049 Uiso 0.386(15) 1 calc PR C 6
C15A C 0.70757(3) 0.58393(13) 0.18316(6) 0.065(13) Uani 0.386(15) 1 d PRD C 6
H15C H 0.7279 0.5478 0.1562 0.078 Uiso 0.386(15) 1 calc PR C 6
H15D H 0.7077 0.694 0.1797 0.078 Uiso 0.386(15) 1 calc PR C 6
C16A C 0.71864(3) 0.54708(13) 0.26641(6) 0.129(7) Uani 0.386(15) 1 d PRD C 6
H16C H 0.7039 0.6084 0.2982 0.154 Uiso 0.386(15) 1 calc PR C 6
H16D H 0.7462 0.5714 0.287 0.154 Uiso 0.386(15) 1 calc PR C 6
C17A C 0.71213(3) 0.37348(13) 0.28436(6) 0.066(13) Uani 0.386(15) 1 d PRD C 6
H17C H 0.7165 0.3554 0.3452 0.08 Uiso 0.386(15) 1 calc PR C 6
H17D H 0.7302 0.3108 0.2619 0.08 Uiso 0.386(15) 1 calc PR C 6
C18A C 0.66250(3) 0.32863(13) 0.23242(6) 0.058(11) Uani 0.386(15) 1 d PRD C 6
H18C H 0.6568 0.2223 0.2401 0.07 Uiso 0.386(15) 1 calc PR C 6
H18D H 0.6442 0.3908 0.2545 0.07 Uiso 0.386(15) 1 calc PR C 6
H1 H 0.529(3) 0.246(12) 0.015(5) 0.07(3) Uiso 1 1 d . . .

loop_
_atom_site_aniso_label
_atom_site_aniso_U_11
_atom_site_aniso_U_22
_atom_site_aniso_U_33
_atom_site_aniso_U_23
_atom_site_aniso_U_13
_atom_site_aniso_U_12
C1 0.049(8) 0.069(11) 0.062(9) 0.008(8) 0.021(7) 0.026(7)
C2 0.056(9) 0.079(12) 0.065(10) 0.000(9) 0.008(8) -0.013(8)
C3 0.072(8) 0.078(9) 0.063(9) 0.043(7) 0.020(6) 0.022(6)
C4 0.072(8) 0.078(9) 0.063(9) 0.043(7) 0.020(6) 0.022(6)
C5 0.072(8) 0.078(9) 0.063(9) 0.043(7) 0.020(6) 0.022(6)
C6 0.072(8) 0.078(9) 0.063(9) 0.043(7) 0.020(6) 0.022(6)
C7 0.072(8) 0.078(9) 0.063(9) 0.043(7) 0.020(6) 0.022(6)
C8A 0.089(14) 0.086(16) 0.041(11) -0.005(12) 0.003(9) -0.023(11)
C9A 0.089(14) 0.086(16) 0.041(11) -0.005(12) 0.003(9) -0.023(11)
C10A 0.089(14) 0.086(16) 0.041(11) -0.005(12) 0.003(9) -0.023(11)
C11A 0.089(14) 0.086(16) 0.041(11) -0.005(12) 0.003(9) -0.023(11)
C12A 0.089(14) 0.086(16) 0.041(11) -0.005(12) 0.003(9) -0.023(11)
C19 0.111(5) 0.059(5) 0.124(5) 0.028(4) 0.075(4) 0.034(4)
C20 0.111(5) 0.059(5) 0.124(5) 0.028(4) 0.075(4) 0.034(4)
C21 0.111(5) 0.059(5) 0.124(5) 0.028(4) 0.075(4) 0.034(4)
C22 0.111(5) 0.059(5) 0.124(5) 0.028(4) 0.075(4) 0.034(4)
C23 0.111(5) 0.059(5) 0.124(5) 0.028(4) 0.075(4) 0.034(4)
C24 0.111(5) 0.059(5) 0.124(5) 0.028(4) 0.075(4) 0.034(4)
O1 0.135(10) 0.082(8) 0.103(8) -0.026(7) 0.051(7) 0.039(7)
O2 0.145(10) 0.090(8) 0.081(7) -0.042(7) 0.042(7) -0.038(7)
P1 0.0426(16) 0.0356(17) 0.0333(16) 0.0018(15) 0.0105(13) -0.0003(15)
Mo1 0.0461(7) 0.0450(7) 0.0406(6) 0.0084(6) 0.0163(5) 0.0100(6)
Mo2 0.0450(6) 0.0444(7) 0.0371(6) 0.0044(6) 0.0102(5) -0.0084(6)
C8 0.078(8) 0.076(9) 0.044(7) 0.016(6) 0.007(5) -0.012(6)
C9 0.078(8) 0.076(9) 0.044(7) 0.016(6) 0.007(5) -0.012(6)
C10 0.078(8) 0.076(9) 0.044(7) 0.016(6) 0.007(5) -0.012(6)
C11 0.078(8) 0.076(9) 0.044(7) 0.016(6) 0.007(5) -0.012(6)
C12 0.078(8) 0.076(9) 0.044(7) 0.016(6) 0.007(5) -0.012(6)
C3A 0.087(13) 0.078(14) 0.068(14) 0.016(12) 0.030(10) 0.012(11)
C4A 0.087(13) 0.078(14) 0.068(14) 0.016(12) 0.030(10) 0.012(11)
C5A 0.087(13) 0.078(14) 0.068(14) 0.016(12) 0.030(10) 0.012(11)
C6A 0.087(13) 0.078(14) 0.068(14) 0.016(12) 0.030(10) 0.012(11)
C7A 0.087(13) 0.078(14) 0.068(14) 0.016(12) 0.030(10) 0.012(11)
C13 0.082(10) 0.077(11) 0.071(9) 0.003(9) -0.013(7) -0.046(9)
C14 0.047(13) 0.037(15) 0.057(15) 0.016(12) 0.014(12) 0.008(12)
C15 0.073(17) 0.050(15) 0.10(2) -0.004(17) 0.003(14) -0.020(14)
C16 0.154(18) 0.068(13) 0.128(16) 0.016(12) -0.041(13) -0.042(12)
C17 0.050(13) 0.044(15) 0.051(13) -0.008(11) -0.033(11) -0.016(11)
C18 0.060(14) 0.021(11) 0.058(13) 0.010(10) 0.008(11) 0.001(9)
C13A 0.082(10) 0.077(11) 0.071(9) 0.003(9) -0.013(7) -0.046(9)
C14A 0.024(17) 0.07(3) 0.04(2) -0.02(2) 0.025(16) -0.014(17)
C15A 0.11(3) 0.03(2) 0.06(2) -0.012(18) 0.02(2) -0.03(2)
C16A 0.154(18) 0.068(13) 0.128(16) 0.016(12) -0.041(13) -0.042(12)
C17A 0.08(3) 0.08(3) 0.05(2) -0.02(2) 0.03(2) -0.01(2)
C18A 0.13(3) 0.020(19) 0.025(16) -0.016(14) 0.012(18) 0.002(19)

loop_
_atom_type_symbol
_atom_type_description
_atom_type_scat_dispersion_real
_atom_type_scat_dispersion_imag
_atom_type_scat_source
C C 0.0033 0.0016 'International Tables Vol C Tables 4.2.6.8 and 6.1.1.4'
H H 0 0 'International Tables Vol C Tables 4.2.6.8 and 6.1.1.4'
O O 0.0106 0.006 'International Tables Vol C Tables 4.2.6.8 and 6.1.1.4'
P P 0.1023 0.0942 'International Tables Vol C Tables 4.2.6.8 and 6.1.1.4'
Mo Mo -1.6832 0.6857 'International Tables Vol C Tables 4.2.6.8 and 6.1.1.4'

loop_
_geom_angle_atom_site_label_1
_geom_angle_atom_site_label_2
_geom_angle_atom_site_label_3
_geom_angle
_geom_angle_site_symmetry_1
_geom_angle_site_symmetry_3
O1 C1 Mo1 175.8(12) . .
O2 C2 Mo2 172.7(8) . .
C4 C3 C7 108 . .
C4 C3 Mo1 73.77(17) . .
C7 C3 Mo1 72.38(16) . .
C3 C4 C5 108 . .
C3 C4 Mo1 70.76(18) . .
C5 C4 Mo1 73.70(17) . .
C6 C5 C4 108 . .
C6 C5 Mo1 71.80(16) . .
C4 C5 Mo1 71.36(17) . .
C5 C6 C7 108 . .
C5 C6 Mo1 73.33(16) . .
C7 C6 Mo1 70.67(18) . .
C6 C7 C3 108 . .
C6 C7 Mo1 73.98(18) . .
C3 C7 Mo1 71.87(16) . .
C12A C8A C9A 108 . .
C12A C8A Mo2 76.60(17) . .
C9A C8A Mo2 72.28(19) . .
C10A C9A C8A 108 . .
C10A C9A Mo2 76.99(17) . .
C8A C9A Mo2 71.34(18) . .
C9A C10A C11A 108 . .
C9A C10A Mo2 67.81(15) . .
C11A C10A Mo2 75.32(16) . .
C10A C11A C12A 108 . .
C10A C11A Mo2 70.73(17) . .
C12A C11A Mo2 69.94(17) . .
C8A C12A C11A 108 . .
C8A C12A Mo2 67.94(15) . .
C11A C12A Mo2 75.99(17) . .
C24 C19 C20 113.5(8) . .
C24 C19 P1 122.9(7) . .
C20 C19 P1 115.0(6) . .
C21 C20 C19 112.8(10) . .
C22 C21 C20 114.9(11) . .
C21 C22 C23 115.4(11) . .
C22 C23 C24 111.1(11) . .
C19 C24 C23 115.6(10) . .
C19 P1 C13A 107.6(3) . .
C19 P1 C13 107.6(3) . .
C13A P1 C13 0.00(10) . .
C19 P1 Mo1 119.6(2) . .
C13A P1 Mo1 120.64(15) . .
C13 P1 Mo1 120.64(15) . .
C19 P1 Mo2 120.9(3) . .
C13A P1 Mo2 118.99(13) . .
C13 P1 Mo2 118.99(13) . .
Mo1 P1 Mo2 64.03(8) . .
C1 Mo1 C3 145.0(4) . .
C1 Mo1 C7 119.2(4) . .
C3 Mo1 C7 35.75(10) . .
C1 Mo1 C4 119.2(4) . .
C3 Mo1 C4 35.48(9) . .
C7 Mo1 C4 59.00(14) . .
C1 Mo1 C5A 89.5(4) . .
C3 Mo1 C5A 55.53(17) . .
C7 Mo1 C5A 44.88(17) . .
C4 Mo1 C5A 43.61(16) . .
C1 Mo1 C6 87.9(4) . .
C3 Mo1 C6 58.94(14) . .
C7 Mo1 C6 35.34(9) . .
C4 Mo1 C6 58.41(14) . .
C5A Mo1 C6 18.22(16) . .
C1 Mo1 C6A 108.9(4) . .
C3 Mo1 C6A 42.35(16) . .
C7 Mo1 C6A 11.51(18) . .
C4 Mo1 C6A 57.92(16) . .
C5A Mo1 C6A 35 . .
C6 Mo1 C6A 23.85(18) . .
C1 Mo1 C5 88.1(4) . .
C3 Mo1 C5 58.65(14) . .
C7 Mo1 C5 58.57(14) . .
C4 Mo1 C5 34.94(8) . .
C5A Mo1 C5 16.78(16) . .
C6 Mo1 C5 34.87(9) . .
C6A Mo1 C5 50.10(17) . .
C1 Mo1 P1 85.1(4) . .
C3 Mo1 P1 115.20(18) . .
C7 Mo1 P1 150.94(17) . .
C4 Mo1 P1 96.35(17) . .
C5A Mo1 P1 127.80(8) . .
C6 Mo1 P1 145.49(19) . .
C6A Mo1 P1 154.12(8) . .
C5 Mo1 P1 111.02(18) . .
C1 Mo1 C4A 105.9(4) . .
C3 Mo1 C4A 46.07(17) . .
C7 Mo1 C4A 61.88(16) . .
C4 Mo1 C4A 13.48(18) . .
C5A Mo1 C4A 34.8 . .
C6 Mo1 C4A 51.85(15) . .
C6A Mo1 C4A 57.8 . .
C5 Mo1 C4A 22.72(16) . .
P1 Mo1 C4A 98.01(8) . .
C1 Mo1 C7A 143.4(4) . .
C3 Mo1 C7A 14.28(16) . .
C7 Mo1 C7A 25.27(17) . .
C4 Mo1 C7A 48.37(18) . .
C5A Mo1 C7A 57.7 . .
C6 Mo1 C7A 55.75(18) . .
C6A Mo1 C7A 34.7 . .
C5 Mo1 C7A 65.20(17) . .
P1 Mo1 C7A 126.72(8) . .
C4A Mo1 C7A 57.3 . .
C1 Mo1 C3A 140.2(4) . .
C3 Mo1 C3A 19.98(16) . .
C7 Mo1 C3A 53.55(16) . .
C4 Mo1 C3A 21.06(18) . .
C5A Mo1 C3A 57.5 . .
C6 Mo1 C3A 67.41(16) . .
C6A Mo1 C3A 57.4 . .
C5 Mo1 C3A 53.64(17) . .
P1 Mo1 C3A 97.78(8) . .
C4A Mo1 C3A 34.3 . .
C7A Mo1 C3A 34.3 . .
C2 Mo2 C8A 102.4(3) . .
C2 Mo2 C9A 138.7(3) . .
C8A Mo2 C9A 36.38(9) . .
C2 Mo2 C12 86.67(18) . .
C8A Mo2 C12 18.76(18) . .
C9A Mo2 C12 52.53(18) . .
C2 Mo2 C8 117.57(19) . .
C8A Mo2 C8 16.46(18) . .
C9A Mo2 C8 22.35(18) . .
C12 Mo2 C8 35 . .
C2 Mo2 C11 88.14(18) . .
C8A Mo2 C11 47.15(16) . .
C9A Mo2 C11 62.72(16) . .
C12 Mo2 C11 35 . .
C8 Mo2 C11 58.1 . .
C2 Mo2 C12A 85.4(3) . .
C8A Mo2 C12A 35.46(9) . .
C9A Mo2 C12A 59.01(14) . .
C12 Mo2 C12A 21.03(16) . .
C8 Mo2 C12A 48.89(15) . .
C11 Mo2 C12A 14.21(16) . .
C2 Mo2 P1 86.5(2) . .
C8A Mo2 P1 154.40(18) . .
C9A Mo2 P1 129.36(19) . .
C12 Mo2 P1 144.84(8) . .
C8 Mo2 P1 150.77(7) . .
C11 Mo2 P1 110.31(8) . .
C12A Mo2 P1 123.91(17) . .
C2 Mo2 C9 143.35(18) . .
C8A Mo2 C9 45.44(18) . .
C9A Mo2 C9 14.79(17) . .
C12 Mo2 C9 58 . .
C8 Mo2 C9 34.8 . .
C11 Mo2 C9 57.8 . .
C12A Mo2 C9 58.20(17) . .
P1 Mo2 C9 116.04(7) . .
C2 Mo2 C10 119.89(18) . .
C8A Mo2 C10 57.93(17) . .
C9A Mo2 C10 47.08(16) . .
C12 Mo2 C10 58 . .
C8 Mo2 C10 57.8 . .
C11 Mo2 C10 34.7 . .
C12A Mo2 C10 44.10(17) . .
P1 Mo2 C10 96.75(7) . .
C9 Mo2 C10 34.6 . .
C2 Mo2 C10A 138.4(3) . .
C8A Mo2 C10A 58.88(14) . .
C9A Mo2 C10A 35.20(9) . .
C12 Mo2 C10A 65.58(16) . .
C8 Mo2 C10A 52.58(16) . .
C11 Mo2 C10A 51.20(17) . .
C12A Mo2 C10A 57.44(13) . .
P1 Mo2 C10A 98.60(17) . .
C9 Mo2 C10A 20.55(15) . .
C10 Mo2 C10A 18.63(16) . .
C2 Mo2 C11A 104.5(3) . .
C8A Mo2 C11A 57.98(14) . .
C9A Mo2 C11A 57.84(14) . .
C12 Mo2 C11A 52.18(16) . .
C8 Mo2 C11A 62.85(15) . .
C11 Mo2 C11A 21.76(17) . .
C12A Mo2 C11A 34.07(8) . .
P1 Mo2 C11A 96.67(17) . .
C9 Mo2 C11A 47.55(16) . .
C10 Mo2 C11A 15.40(17) . .
C10A Mo2 C11A 33.95(8) . .
C12 C8 C9 108 . .
C12 C8 Mo2 72 . .
C9 C8 Mo2 73.5 . .
C10 C9 C8 108 . .
C10 C9 Mo2 72.8 . .
C8 C9 Mo2 71.7 . .
C9 C10 C11 108 . .
C9 C10 Mo2 72.6 . .
C11 C10 Mo2 71.8 . .
C12 C11 C10 108 . .
C12 C11 Mo2 71.9 . .
C10 C11 Mo2 73.4 . .
C11 C12 C8 108 . .
C11 C12 Mo2 73.1 . .
C8 C12 Mo2 72.9 . .
C4A C3A C7A 108 . .
C4A C3A Mo1 71.8 . .
C7A C3A Mo1 72.2 . .
C3A C4A C5A 108 . .
C3A C4A Mo1 73.9 . .
C5A C4A Mo1 71.3 . .
C6A C5A C4A 108 . .
C6A C5A Mo1 72.7 . .
C4A C5A Mo1 73.9 . .
C5A C6A C7A 108 . .
C5A C6A Mo1 72.3 . .
C7A C6A Mo1 74.1 . .
C3A C7A C6A 108 . .
C3A C7A Mo1 73.6 . .
C6A C7A Mo1 71.2 . .
C18 C13 C14 111.6 . .
C18 C13 P1 120.44(10) . .
C14 C13 P1 111.97(9) . .
C13 C14 C15 101.9 . .
C16 C15 C14 103.7 . .
C15 C16 C17 107.7 . .
C16 C17 C18 101.2 . .
C13 C18 C17 106.2 . .
C18A C13A C14A 116.6 . .
C18A C13A P1 121.19(9) . .
C14A C13A P1 115.88(10) . .
C15A C14A C13A 110 . .
C16A C15A C14A 121.2 . .
C15A C16A C17A 113.2 . .
C16A C17A C18A 107 . .
C13A C18A C17A 103.9 . .

loop_
_geom_bond_atom_site_label_1
_geom_bond_atom_site_label_2
_geom_bond_distance
_geom_bond_site_symmetry_2
C1 O1 1.177(13) .
C1 Mo1 1.918(14) .
C2 O2 1.183(10) .
C2 Mo2 1.901(7) .
C3 C4 1.42 .
C3 C7 1.42 .
C3 Mo1 2.310(6) .
C4 C5 1.42 .
C4 Mo1 2.349(6) .
C5 C6 1.42 .
C5 Mo1 2.379(6) .
C6 C7 1.42 .
C6 Mo1 2.360(6) .
C7 Mo1 2.317(6) .
C8A C12A 1.42 .
C8A C9A 1.42 .
C8A Mo2 2.268(6) .
C9A C10A 1.42 .
C9A Mo2 2.281(6) .
C10A C11A 1.42 .
C10A Mo2 2.400(6) .
C11A C12A 1.42 .
C11A Mo2 2.459(6) .
C12A Mo2 2.381(6) .
C19 C24 1.428(11) .
C19 C20 1.543(11) .
C19 P1 1.846(7) .
C20 C21 1.526(13) .
C21 C22 1.423(13) .
C22 C23 1.499(13) .
C23 C24 1.515(13) .
P1 C13A 1.859(3) .
P1 C13 1.859(3) .
P1 Mo1 2.383(3) .
P1 Mo2 2.386(3) .
Mo1 C5A 2.3584(14) .
Mo1 C6A 2.3640(14) .
Mo1 C4A 2.3930(14) .
Mo1 C7A 2.4018(16) .
Mo1 C3A 2.4195(15) .
Mo2 C12 2.353 .
Mo2 C8 2.3644 .
Mo2 C11 2.3686 .
Mo2 C9 2.3869 .
Mo2 C10 2.3895 .
C8 C12 1.42 .
C8 C9 1.42 .
C9 C10 1.42 .
C10 C11 1.42 .
C11 C12 1.42 .
C3A C4A 1.42 .
C3A C7A 1.42 .
C4A C5A 1.42 .
C5A C6A 1.42 .
C6A C7A 1.42 .
C13 C18 1.4451 .
C13 C14 1.5807 .
C14 C15 1.7992 .
C15 C16 1.4472 .
C16 C17 1.6134 .
C17 C18 1.723 .
C13A C18A 1.3367 .
C13A C14A 1.5764 .
C14A C15A 1.5345 .
C15A C16A 1.347 .
C16A C17A 1.5807 .
C17A C18A 1.794 .
